data_7108569
loop_
_publ_author_name
'Veera V. E. Ramesh'
'Gowri Priya'
'Amol S. Kotmale'
'Rajesh G. Gonnade'
'Pattuparambil R. Rajamohanan'
'Gangadhar J. Sanjayan'

_publ_section_title
;
 Multifaceted folding in a foldamer featuring highly cooperative folds
;
_journal_name_full Chem.Commun.
_journal_page_first 11205
_journal_paper_doi 10.1039/c2cc35649j
_journal_volume 48
_journal_year 2012
_chemical_absolute_configuration syn
_chemical_formula_moiety 'C23 H26 N4 O5'
_chemical_formula_sum 'C23 H26 N4 O5'
_chemical_formula_weight 438.48
_chemical_name_systematic
;
?
;
_space_group_IT_number 19
_symmetry_cell_setting orthorhombic
_symmetry_space_group_name_Hall 'P 2ac 2ab'
_symmetry_space_group_name_H-M 'P 21 21 21'
_atom_sites_solution_hydrogens geom
_atom_sites_solution_primary direct
_atom_sites_solution_secondary difmap
_audit_creation_method SHELXL-97
_cell_angle_alpha 90.00
_cell_angle_beta 90.00
_cell_angle_gamma 90.00
_cell_formula_units_Z 4
_cell_length_a 7.564(3)
_cell_length_b 15.725(7)
_cell_length_c 18.913(8)
_cell_measurement_reflns_used 5455
_cell_measurement_temperature 100(2)
_cell_measurement_theta_max 27.28
_cell_measurement_theta_min 2.16
_cell_volume 2249.6(16)
_computing_cell_refinement 'BRUKER SAINT'
_computing_data_collection 'BRUKER SMART'
_computing_data_reduction 'BRUKER SAINT'
_computing_molecular_graphics SHELXTL
_computing_publication_material SHELXTL
_computing_structure_refinement 'SHELXL-97 (Sheldrick, 1997)'
_computing_structure_solution 'SHELXS-97 (Sheldrick, 1990)'
_diffrn_ambient_temperature 100(2)
_diffrn_measured_fraction_theta_full 0.998
_diffrn_measured_fraction_theta_max 0.998
_diffrn_measurement_device 'BRUKER SMART APEX'
_diffrn_measurement_device_type 'CCD Area Detector'
_diffrn_measurement_method 'Omega and phi Scan'
_diffrn_radiation_monochromator graphite
_diffrn_radiation_source 'fine-focus sealed tube'
_diffrn_radiation_type MoK\a
_diffrn_radiation_wavelength 0.71073
_diffrn_reflns_av_R_equivalents 0.0510
_diffrn_reflns_av_sigmaI/netI 0.0418
_diffrn_reflns_limit_h_max 8
_diffrn_reflns_limit_h_min -8
_diffrn_reflns_limit_k_max 18
_diffrn_reflns_limit_k_min -18
_diffrn_reflns_limit_l_max 22
_diffrn_reflns_limit_l_min -22
_diffrn_reflns_number 16193
_diffrn_reflns_theta_full 25.00
_diffrn_reflns_theta_max 25.00
_diffrn_reflns_theta_min 1.68
_exptl_absorpt_coefficient_mu 0.093
_exptl_absorpt_correction_T_max 0.9967
_exptl_absorpt_correction_T_min 0.9665
_exptl_absorpt_correction_type multi-scan
_exptl_absorpt_process_details 'BRUKER SADABS'
_exptl_crystal_colour colourless
_exptl_crystal_density_diffrn 1.295
_exptl_crystal_density_method 'not measured'
_exptl_crystal_description needle
_exptl_crystal_F_000 928
_exptl_crystal_size_max 0.37
_exptl_crystal_size_mid 0.06
_exptl_crystal_size_min 0.04
_refine_diff_density_max 0.197
_refine_diff_density_min -0.162
_refine_diff_density_rms 0.040
_refine_ls_abs_structure_details 'Flack H D (1983), Acta Cryst. A39, 876-881'
_refine_ls_abs_structure_Flack 0.2(12)
_refine_ls_extinction_method none
_refine_ls_goodness_of_fit_ref 1.190
_refine_ls_hydrogen_treatment mixed
_refine_ls_matrix_type full
_refine_ls_number_parameters 365
_refine_ls_number_reflns 3957
_refine_ls_number_restraints 0
_refine_ls_restrained_S_all 1.190
_refine_ls_R_factor_all 0.0447
_refine_ls_R_factor_gt 0.0420
_refine_ls_shift/su_max 0.001
_refine_ls_shift/su_mean 0.000
_refine_ls_structure_factor_coef Fsqd
_refine_ls_weighting_details 'calc w=1/[\s^2^(Fo^2^)+(0.0224P)^2^+0.7706P] where P=(Fo^2^+2Fc^2^)/3'
_refine_ls_weighting_scheme calc
_refine_ls_wR_factor_gt 0.0871
_refine_ls_wR_factor_ref 0.0882
_reflns_number_gt 3787
_reflns_number_total 3957
_reflns_threshold_expression >2sigma(I)
_cod_data_source_file c2cc35649j.txt
_cod_data_source_block 5
_cod_original_cell_volume 2249.7(16)
_cod_original_sg_symbol_H-M P2(1)2(1)2(1)
_cod_database_code 7108569

loop_
_symmetry_equiv_pos_as_xyz
'x, y, z'
'-x+1/2, -y, z+1/2'
'-x, y+1/2, -z+1/2'
'x+1/2, -y+1/2, -z'

loop_
_atom_site_label
_atom_site_type_symbol
_atom_site_fract_x
_atom_site_fract_y
_atom_site_fract_z
_atom_site_U_iso_or_equiv
_atom_site_adp_type
_atom_site_occupancy
_atom_site_symmetry_multiplicity
_atom_site_calc_flag
_atom_site_refinement_flags
O1 O 0.5790(2) 0.37348(10) 0.82335(8) 0.0294(4) Uani 1 1 d .
O2 O 0.4688(2) 0.72205(10) 0.91805(8) 0.0193(4) Uani 1 1 d .
O3 O 0.4052(2) 0.56324(9) 1.01145(8) 0.0202(4) Uani 1 1 d .
O4 O 0.1946(2) 0.39273(11) 0.90750(9) 0.0304(4) Uani 1 1 d .
O5 O 0.1141(2) 0.40064(12) 1.01753(10) 0.0380(5) Uani 1 1 d .
N1 N 0.5031(2) 0.50282(11) 0.86956(10) 0.0150(4) Uani 1 1 d .
N2 N 0.2225(2) 0.64133(11) 0.90664(9) 0.0152(4) Uani 1 1 d .
N3 N 0.2884(3) 0.64902(13) 1.09633(10) 0.0196(4) Uani 1 1 d .
N4 N 0.2251(3) 0.39013(12) 0.97135(11) 0.0250(5) Uani 1 1 d .
C1 C 0.5383(3) 0.41915(14) 0.87274(12) 0.0179(5) Uani 1 1 d .
C2 C 0.5031(3) 0.55472(14) 0.80806(11) 0.0158(5) Uani 1 1 d .
C3 C 0.4405(3) 0.63813(14) 0.81393(11) 0.0150(5) Uani 1 1 d .
C4 C 0.4408(3) 0.69212(15) 0.75577(12) 0.0203(5) Uani 1 1 d .
C5 C 0.5022(3) 0.66311(15) 0.69129(13) 0.0230(5) Uani 1 1 d .
C6 C 0.5668(3) 0.58161(15) 0.68559(13) 0.0230(5) Uani 1 1 d .
C7 C 0.5695(3) 0.52734(15) 0.74313(12) 0.0190(5) Uani 1 1 d .
C8 C 0.3774(3) 0.67198(13) 0.88365(11) 0.0148(5) Uani 1 1 d .
C9 C 0.1642(3) 0.65582(14) 0.97950(11) 0.0169(5) Uani 1 1 d .
H9 H 0.1464 0.7179 0.9885 0.020 Uiso 1 1 calc R
C10 C -0.0134(3) 0.60784(15) 0.98326(12) 0.0219(5) Uani 1 1 d .
H10A H 0.0035 0.5497 1.0021 0.026 Uiso 1 1 calc R
H10B H -0.0987 0.6385 1.0137 0.026 Uiso 1 1 calc R
C11 C -0.0780(3) 0.60503(15) 0.90684(12) 0.0225(5) Uani 1 1 d .
H11A H -0.1384 0.6586 0.8938 0.027 Uiso 1 1 calc R
H11B H -0.1600 0.5568 0.8993 0.027 Uiso 1 1 calc R
C12 C 0.0927(3) 0.59335(14) 0.86426(12) 0.0202(5) Uani 1 1 d .
H12A H 0.1257 0.5326 0.8607 0.024 Uiso 1 1 calc R
H12B H 0.0812 0.6174 0.8161 0.024 Uiso 1 1 calc R
C13 C 0.3004(3) 0.61883(13) 1.03095(11) 0.0174(5) Uani 1 1 d .
C14 C 0.4001(3) 0.62272(15) 1.15731(11) 0.0212(5) Uani 1 1 d .
C15 C 0.3319(4) 0.6722(2) 1.22099(14) 0.0338(7) Uani 1 1 d .
C16 C 0.5918(3) 0.64617(18) 1.14220(14) 0.0271(6) Uani 1 1 d .
C17 C 0.3834(4) 0.52757(17) 1.17048(14) 0.0278(6) Uani 1 1 d .
C18 C 0.5466(3) 0.38255(13) 0.94682(12) 0.0174(5) Uani 1 1 d .
C19 C 0.4067(3) 0.37081(14) 0.99355(12) 0.0217(5) Uani 1 1 d .
C20 C 0.4285(3) 0.33709(14) 1.06063(12) 0.0226(5) Uani 1 1 d .
C21 C 0.5961(4) 0.31307(14) 1.08183(13) 0.0239(5) Uani 1 1 d .
C22 C 0.7368(3) 0.32328(15) 1.03675(13) 0.0240(6) Uani 1 1 d .
C23 C 0.7135(3) 0.35797(14) 0.97002(12) 0.0205(5) Uani 1 1 d .
H1N H 0.473(3) 0.5265(16) 0.9101(13) 0.025(7) Uiso 1 1 d .
H3N H 0.208(3) 0.6872(15) 1.1040(12) 0.017(6) Uiso 1 1 d .
H4 H 0.400(3) 0.7507(15) 0.7623(12) 0.021(6) Uiso 1 1 d .
H5 H 0.501(3) 0.7019(15) 0.6528(12) 0.018(6) Uiso 1 1 d .
H6 H 0.614(3) 0.5637(14) 0.6409(12) 0.015(6) Uiso 1 1 d .
H7 H 0.614(3) 0.4711(15) 0.7378(11) 0.012(5) Uiso 1 1 d .
H20 H 0.323(3) 0.3316(14) 1.0924(12) 0.015(6) Uiso 1 1 d .
H21 H 0.603(3) 0.2893(15) 1.1250(13) 0.019(6) Uiso 1 1 d .
H22 H 0.849(4) 0.3092(17) 1.0500(14) 0.035(8) Uiso 1 1 d .
H23 H 0.813(3) 0.3663(14) 0.9367(11) 0.011(6) Uiso 1 1 d .
H15A H 0.407(4) 0.6585(16) 1.2632(13) 0.028(7) Uiso 1 1 d .
H15B H 0.347(4) 0.7332(19) 1.2142(14) 0.031(8) Uiso 1 1 d .
H15C H 0.204(5) 0.662(2) 1.2312(16) 0.053(9) Uiso 1 1 d .
H16A H 0.665(3) 0.6329(16) 1.1828(13) 0.023(6) Uiso 1 1 d .
H16B H 0.605(4) 0.7113(18) 1.1323(14) 0.038(8) Uiso 1 1 d .
H16C H 0.641(4) 0.6124(18) 1.1002(15) 0.041(8) Uiso 1 1 d .
H17A H 0.461(3) 0.5157(15) 1.2140(13) 0.024(6) Uiso 1 1 d .
H17B H 0.265(4) 0.5131(18) 1.1790(15) 0.041(8) Uiso 1 1 d .
H17C H 0.429(4) 0.4972(16) 1.1297(14) 0.031(7) Uiso 1 1 d .

loop_
_atom_site_aniso_label
_atom_site_aniso_U_11
_atom_site_aniso_U_22
_atom_site_aniso_U_33
_atom_site_aniso_U_23
_atom_site_aniso_U_13
_atom_site_aniso_U_12
O1 0.0472(11) 0.0196(9) 0.0213(9) -0.0043(7) -0.0034(8) 0.0063(8)
O2 0.0180(8) 0.0213(8) 0.0187(8) -0.0043(7) -0.0008(7) -0.0034(7)
O3 0.0218(9) 0.0212(8) 0.0177(8) -0.0021(6) 0.0011(7) 0.0050(7)
O4 0.0256(9) 0.0320(10) 0.0335(10) 0.0103(8) -0.0118(8) -0.0066(8)
O5 0.0219(9) 0.0443(11) 0.0478(12) 0.0085(9) 0.0093(9) 0.0009(9)
N1 0.0158(9) 0.0182(10) 0.0110(9) -0.0007(8) -0.0006(8) 0.0004(8)
N2 0.0141(9) 0.0169(9) 0.0147(9) -0.0040(8) 0.0002(7) 0.0001(8)
N3 0.0185(10) 0.0209(10) 0.0193(10) -0.0019(9) 0.0019(8) 0.0047(9)
N4 0.0211(11) 0.0205(10) 0.0336(13) 0.0050(9) -0.0050(10) -0.0033(9)
C1 0.0170(12) 0.0163(11) 0.0203(12) -0.0027(10) -0.0068(10) -0.0005(9)
C2 0.0140(11) 0.0179(11) 0.0155(11) 0.0003(9) -0.0018(9) -0.0047(9)
C3 0.0138(11) 0.0159(11) 0.0155(10) -0.0020(9) -0.0014(9) -0.0034(9)
C4 0.0209(13) 0.0190(12) 0.0209(12) 0.0006(10) 0.0028(10) 0.0001(10)
C5 0.0279(13) 0.0229(13) 0.0183(12) 0.0050(10) 0.0049(10) -0.0044(11)
C6 0.0222(13) 0.0272(13) 0.0194(12) -0.0030(10) 0.0071(11) -0.0011(10)
C7 0.0206(12) 0.0164(12) 0.0200(12) -0.0003(9) 0.0042(10) 0.0006(10)
C8 0.0158(11) 0.0126(10) 0.0160(11) 0.0028(9) -0.0032(9) 0.0039(9)
C9 0.0182(12) 0.0173(11) 0.0151(11) -0.0043(9) 0.0027(9) 0.0015(9)
C10 0.0197(12) 0.0239(12) 0.0221(12) -0.0027(10) 0.0014(10) 0.0002(10)
C11 0.0170(11) 0.0245(12) 0.0260(12) -0.0005(10) -0.0001(11) -0.0003(10)
C12 0.0156(11) 0.0237(12) 0.0211(12) -0.0028(10) -0.0006(10) -0.0010(10)
C13 0.0193(11) 0.0141(11) 0.0187(12) -0.0007(9) 0.0059(10) -0.0034(9)
C14 0.0246(12) 0.0247(13) 0.0143(11) 0.0015(9) 0.0006(10) -0.0017(11)
C15 0.0407(19) 0.0408(18) 0.0197(14) -0.0057(12) -0.0038(12) 0.0090(14)
C16 0.0233(13) 0.0305(14) 0.0276(14) 0.0085(12) -0.0071(11) -0.0060(12)
C17 0.0312(16) 0.0288(14) 0.0234(14) 0.0058(12) -0.0008(12) -0.0078(12)
C18 0.0231(12) 0.0083(10) 0.0208(12) -0.0044(9) -0.0051(10) -0.0016(9)
C19 0.0229(12) 0.0146(11) 0.0276(13) -0.0020(10) -0.0059(10) -0.0012(10)
C20 0.0289(14) 0.0182(12) 0.0207(12) 0.0023(10) 0.0003(11) -0.0059(10)
C21 0.0383(15) 0.0155(11) 0.0178(12) 0.0005(10) -0.0083(12) -0.0019(11)
C22 0.0258(14) 0.0183(12) 0.0279(14) 0.0000(10) -0.0121(11) 0.0004(11)
C23 0.0232(12) 0.0163(11) 0.0220(12) -0.0026(10) -0.0028(11) 0.0011(10)

loop_
_atom_type_symbol
_atom_type_description
_atom_type_scat_dispersion_real
_atom_type_scat_dispersion_imag
_atom_type_scat_source
C C 0.0033 0.0016 'International Tables Vol C Tables 4.2.6.8 and 6.1.1.4'
H H 0.0000 0.0000 'International Tables Vol C Tables 4.2.6.8 and 6.1.1.4'
N N 0.0061 0.0033 'International Tables Vol C Tables 4.2.6.8 and 6.1.1.4'
O O 0.0106 0.0060 'International Tables Vol C Tables 4.2.6.8 and 6.1.1.4'

loop_
_geom_angle_atom_site_label_1
_geom_angle_atom_site_label_2
_geom_angle_atom_site_label_3
_geom_angle
C1 N1 C2 126.80(19)
C8 N2 C9 120.86(18)
C8 N2 C12 126.14(18)
C9 N2 C12 112.98(17)
C13 N3 C14 125.7(2)
O5 N4 O4 124.6(2)
O5 N4 C19 117.8(2)
O4 N4 C19 117.6(2)
O1 C1 N1 126.4(2)
O1 C1 C18 118.33(19)
N1 C1 C18 114.92(18)
C7 C2 C3 118.8(2)
C7 C2 N1 122.9(2)
C3 C2 N1 118.28(19)
C4 C3 C2 120.6(2)
C4 C3 C8 118.7(2)
C2 C3 C8 120.68(18)
C5 C4 C3 119.8(2)
C6 C5 C4 119.7(2)
C5 C6 C7 121.2(2)
C6 C7 C2 119.8(2)
O2 C8 N2 123.3(2)
O2 C8 C3 120.8(2)
N2 C8 C3 115.85(18)
N2 C9 C13 109.63(17)
N2 C9 C10 103.27(17)
C13 C9 C10 111.76(18)
C11 C10 C9 104.43(18)
C10 C11 C12 103.38(18)
N2 C12 C11 102.34(17)
O3 C13 N3 125.1(2)
O3 C13 C9 120.68(19)
N3 C13 C9 114.19(19)
N3 C14 C16 109.13(19)
N3 C14 C17 110.7(2)
C16 C14 C17 110.4(2)
N3 C14 C15 106.2(2)
C16 C14 C15 110.3(2)
C17 C14 C15 110.1(2)
C19 C18 C23 116.9(2)
C19 C18 C1 127.3(2)
C23 C18 C1 115.7(2)
C20 C19 C18 122.8(2)
C20 C19 N4 116.9(2)
C18 C19 N4 120.2(2)
C21 C20 C19 118.7(2)
C22 C21 C20 119.9(2)
C21 C22 C23 120.9(2)
C22 C23 C18 120.8(2)

loop_
_geom_bond_atom_site_label_1
_geom_bond_atom_site_label_2
_geom_bond_distance
O1 C1 1.218(3)
O2 C8 1.233(3)
O3 C13 1.236(3)
O4 N4 1.230(3)
O5 N4 1.223(3)
N1 C1 1.344(3)
N1 C2 1.421(3)
N2 C8 1.340(3)
N2 C9 1.465(3)
N2 C12 1.475(3)
N3 C13 1.328(3)
N3 C14 1.488(3)
N4 C19 1.468(3)
C1 C18 1.516(3)
C2 C7 1.395(3)
C2 C3 1.399(3)
C3 C4 1.389(3)
C3 C8 1.500(3)
C4 C5 1.382(3)
C5 C6 1.376(3)
C6 C7 1.383(3)
C9 C13 1.532(3)
C9 C10 1.542(3)
C10 C11 1.526(3)
C11 C12 1.533(3)
C14 C16 1.523(4)
C14 C17 1.522(3)
C14 C15 1.524(3)
C18 C19 1.391(3)
C18 C23 1.392(3)
C19 C20 1.385(3)
C20 C21 1.382(4)
C21 C22 1.373(4)
C22 C23 1.386(3)

loop_
_geom_hbond_atom_site_label_D
_geom_hbond_atom_site_label_H
_geom_hbond_atom_site_label_A
_geom_hbond_distance_DH
_geom_hbond_distance_HA
_geom_hbond_distance_DA
_geom_hbond_angle_DHA
_geom_hbond_site_symmetry_A
C22 H22 O5 0.91(3) 2.54(3) 3.124(3) 122(2) 1_655
C4 H4 O1 0.98(2) 2.53(2) 3.224(3) 128.2(18) 3_656
C11 H11B N1 0.99 2.74 3.622(3) 148.0 1_455
C9 H9 O2 1.00 2.41 3.103(3) 125.6 4_467
C10 H10B O2 0.99 2.60 3.265(3) 124.9 4_467
N3 H3N O2 0.87(3) 2.34(3) 3.167(3) 159(2) 4_467
N1 H1N O3 0.88(3) 2.07(3) 2.941(3) 171(2) .

loop_
_geom_torsion_atom_site_label_1
_geom_torsion_atom_site_label_2
_geom_torsion_atom_site_label_3
_geom_torsion_atom_site_label_4
_geom_torsion
C2 N1 C1 O1 1.2(4)
C2 N1 C1 C18 174.0(2)
C1 N1 C2 C7 -11.1(4)
C1 N1 C2 C3 171.8(2)
C7 C2 C3 C4 1.4(3)
N1 C2 C3 C4 178.7(2)
C7 C2 C3 C8 -176.5(2)
N1 C2 C3 C8 0.8(3)
C2 C3 C4 C5 0.5(3)
C8 C3 C4 C5 178.5(2)
C3 C4 C5 C6 -1.7(4)
C4 C5 C6 C7 0.9(4)
C5 C6 C7 C2 1.0(4)
C3 C2 C7 C6 -2.2(3)
N1 C2 C7 C6 -179.3(2)
C9 N2 C8 O2 -9.3(3)
C12 N2 C8 O2 169.0(2)
C9 N2 C8 C3 167.57(18)
C12 N2 C8 C3 -14.1(3)
C4 C3 C8 O2 -73.1(3)
C2 C3 C8 O2 104.9(2)
C4 C3 C8 N2 109.9(2)
C2 C3 C8 N2 -72.1(3)
C8 N2 C9 C13 -58.9(3)
C12 N2 C9 C13 122.62(19)
C8 N2 C9 C10 -178.13(19)
C12 N2 C9 C10 3.4(2)
N2 C9 C10 C11 -24.7(2)
C13 C9 C10 C11 -142.48(19)
C9 C10 C11 C12 36.5(2)
C8 N2 C12 C11 -159.4(2)
C9 N2 C12 C11 19.0(2)
C10 C11 C12 N2 -33.6(2)
C14 N3 C13 O3 1.1(4)
C14 N3 C13 C9 178.2(2)
N2 C9 C13 O3 -21.2(3)
C10 C9 C13 O3 92.7(2)
N2 C9 C13 N3 161.50(18)
C10 C9 C13 N3 -84.6(2)
C13 N3 C14 C16 63.3(3)
C13 N3 C14 C17 -58.3(3)
C13 N3 C14 C15 -177.8(2)
O1 C1 C18 C19 -116.6(3)
N1 C1 C18 C19 69.9(3)
O1 C1 C18 C23 63.2(3)
N1 C1 C18 C23 -110.3(2)
C23 C18 C19 C20 0.6(3)
C1 C18 C19 C20 -179.6(2)
C23 C18 C19 N4 -176.1(2)
C1 C18 C19 N4 3.7(3)
O5 N4 C19 C20 21.9(3)
O4 N4 C19 C20 -156.5(2)
O5 N4 C19 C18 -161.2(2)
O4 N4 C19 C18 20.4(3)
C18 C19 C20 C21 -0.8(3)
N4 C19 C20 C21 176.0(2)
C19 C20 C21 C22 0.3(3)
C20 C21 C22 C23 0.4(4)
C21 C22 C23 C18 -0.6(4)
C19 C18 C23 C22 0.2(3)
C1 C18 C23 C22 -179.7(2)
